data_7232623
loop_
_publ_author_name
'Song, Yu'
'Wang, Ling-Yang'
'Liu, Fang'
'Li, Yan-Tuan'
'Wu, Zhi-Yong'
'Yan, Cui-Wei'

_publ_section_title
;
 Simultaneously enhancing the in vitro/in vivo performances of
 acetazolamide using proline as a zwitterionic coformer for
 cocrystallization
;
_journal_issue 19
_journal_name_full CrystEngComm
_journal_page_first 3064
_journal_paper_doi 10.1039/C9CE00270G
_journal_volume 21
_journal_year 2019
_chemical_formula_sum 'C9 H15 N5 O5 S2'
_chemical_formula_weight 337.38
_space_group_crystal_system triclinic
_space_group_IT_number 2
_space_group_name_Hall '-P 1'
_space_group_name_H-M_alt 'P -1'
_symmetry_space_group_name_Hall '-P 1'
_symmetry_space_group_name_H-M 'P -1'
_atom_sites_solution_hydrogens mixed
_audit_creation_method SHELXL-2014/7
_audit_update_record
;
2019-04-03 deposited with the CCDC.    2019-04-15 downloaded from the CCDC.
;
_cell_angle_alpha 80.451(3)
_cell_angle_beta 85.302(3)
_cell_angle_gamma 83.095(3)
_cell_formula_units_Z 2
_cell_length_a 5.2350(4)
_cell_length_b 10.4510(9)
_cell_length_c 13.2627(11)
_cell_measurement_reflns_used 7361
_cell_measurement_temperature 296(2)
_cell_measurement_theta_max 27.462
_cell_measurement_theta_min 3.122
_cell_volume 708.95(10)
_computing_structure_refinement 'SHELXL-2014/7 (Sheldrick, 2014)'
_diffrn_ambient_temperature 296(2)
_diffrn_measured_fraction_theta_full 0.998
_diffrn_measured_fraction_theta_max 0.998
_diffrn_measurement_device_type Bruker
_diffrn_radiation_type MoK\a
_diffrn_radiation_wavelength 0.71073
_diffrn_reflns_av_R_equivalents 0.0607
_diffrn_reflns_av_unetI/netI 0.0357
_diffrn_reflns_Laue_measured_fraction_full 0.998
_diffrn_reflns_Laue_measured_fraction_max 0.998
_diffrn_reflns_limit_h_max 6
_diffrn_reflns_limit_h_min -6
_diffrn_reflns_limit_k_max 13
_diffrn_reflns_limit_k_min -13
_diffrn_reflns_limit_l_max 17
_diffrn_reflns_limit_l_min -17
_diffrn_reflns_number 14674
_diffrn_reflns_point_group_measured_fraction_full 0.998
_diffrn_reflns_point_group_measured_fraction_max 0.998
_diffrn_reflns_theta_full 25.242
_diffrn_reflns_theta_max 27.528
_diffrn_reflns_theta_min 3.121
_exptl_absorpt_coefficient_mu 0.405
_exptl_absorpt_correction_T_max 0.988
_exptl_absorpt_correction_T_min 0.954
_exptl_absorpt_correction_type multi-scan
_exptl_absorpt_process_details SADABS
_exptl_crystal_colour colourless
_exptl_crystal_density_diffrn 1.580
_exptl_crystal_description plate
_exptl_crystal_F_000 352
_exptl_crystal_size_max 0.730
_exptl_crystal_size_mid 0.412
_exptl_crystal_size_min 0.146
_refine_diff_density_max 0.686
_refine_diff_density_min -0.291
_refine_diff_density_rms 0.066
_refine_ls_extinction_method none
_refine_ls_goodness_of_fit_ref 1.059
_refine_ls_hydrogen_treatment mixed
_refine_ls_matrix_type full
_refine_ls_number_parameters 211
_refine_ls_number_reflns 3254
_refine_ls_number_restraints 1
_refine_ls_restrained_S_all 1.059
_refine_ls_R_factor_all 0.0664
_refine_ls_R_factor_gt 0.0505
_refine_ls_shift/su_max 0.000
_refine_ls_shift/su_mean 0.000
_refine_ls_structure_factor_coef Fsqd
_refine_ls_weighting_details 'w=1/[\s^2^(Fo^2^)+(0.0677P)^2^+0.4578P] where P=(Fo^2^+2Fc^2^)/3'
_refine_ls_weighting_scheme calc
_refine_ls_wR_factor_gt 0.1285
_refine_ls_wR_factor_ref 0.1389
_reflns_Friedel_coverage 0.000
_reflns_number_gt 2607
_reflns_number_total 3254
_reflns_threshold_expression 'I > 2\s(I)'
_cod_data_source_file c9ce00270g2.cif
_cod_data_source_block shelx
_cod_depositor_comments 'Adding full bibliography for 7232623.cif.'
_cod_database_code 7232623
_shelx_shelxl_version_number 2014/7
_shelx_space_group_comment
;
The symmetry employed for this shelxl refinement is uniquely defined
by the following loop, which should always be used as a source of
symmetry information in preference to the above space-group names.
They are only intended as comments.
;
_shelx_estimated_absorpt_t_min 0.756
_shelx_estimated_absorpt_t_max 0.943

loop_
_space_group_symop_operation_xyz
'x, y, z'
'-x, -y, -z'

loop_
_atom_site_label
_atom_site_type_symbol
_atom_site_fract_x
_atom_site_fract_y
_atom_site_fract_z
_atom_site_U_iso_or_equiv
_atom_site_adp_type
_atom_site_occupancy
_atom_site_site_symmetry_order
_atom_site_calc_flag
_atom_site_refinement_flags_posn
_atom_site_refinement_flags_adp
S1 S 0.39291(12) 0.60235(6) 0.16168(5) 0.0428(2) Uani 1 1 d . .
S2 S 0.21496(11) 0.38629(6) 0.32197(5) 0.03902(19) Uani 1 1 d . .
O1 O 0.2249(4) 0.2485(2) 0.33304(19) 0.0640(6) Uani 1 1 d . .
O2 O -0.0208(3) 0.4679(2) 0.30598(15) 0.0511(5) Uani 1 1 d . .
O3 O 0.4712(4) 0.81946(19) 0.03571(17) 0.0601(6) Uani 1 1 d . .
N1 N 0.7487(4) 0.4389(2) 0.09763(16) 0.0387(5) Uani 1 1 d . .
N2 N 0.6091(4) 0.3663(2) 0.17503(16) 0.0398(5) Uani 1 1 d . .
N3 N 0.7731(4) 0.6523(2) 0.01328(16) 0.0405(5) Uani 1 1 d D .
N4 N 0.3309(5) 0.4235(3) 0.41864(17) 0.0458(5) Uani 1 1 d . .
C1 C 0.6598(4) 0.5626(2) 0.08408(18) 0.0357(5) Uani 1 1 d . .
C2 C 0.4231(5) 0.4391(2) 0.21425(18) 0.0362(5) Uani 1 1 d . .
C3 C 0.6724(5) 0.7806(3) -0.0079(2) 0.0449(6) Uani 1 1 d . .
C4 C 0.8271(7) 0.8639(3) -0.0857(3) 0.0647(9) Uani 1 1 d . .
H4C H 0.776972 0.954117 -0.080559 0.097 Uiso 1 1 calc R U
H4D H 0.797319 0.848562 -0.152988 0.097 Uiso 1 1 calc R U
H4E H 1.006869 0.842740 -0.073933 0.097 Uiso 1 1 calc R U
O4 O 0.2350(3) 0.8904(2) 0.45966(17) 0.0569(6) Uani 1 1 d . .
O5 O 0.3165(4) 0.69292(19) 0.42039(19) 0.0603(6) Uani 1 1 d . .
N5 N -0.2541(4) 0.9198(2) 0.4130(2) 0.0463(6) Uani 1 1 d . .
C5 C 0.1745(4) 0.7942(2) 0.42715(19) 0.0376(5) Uani 1 1 d . .
C6 C -0.0921(4) 0.8027(3) 0.3863(2) 0.0404(6) Uani 1 1 d . .
H6 H -0.174233 0.724308 0.415939 0.049 Uiso 1 1 calc R U
C7 C -0.0861(6) 0.8197(3) 0.2681(2) 0.0563(8) Uani 1 1 d . .
H7A H 0.081619 0.840907 0.237785 0.068 Uiso 1 1 calc R U
H7B H -0.124447 0.740582 0.245838 0.068 Uiso 1 1 calc R U
C8 C -0.2904(6) 0.9301(3) 0.2387(2) 0.0584(8) Uani 1 1 d . .
H8A H -0.251183 0.976281 0.170497 0.070 Uiso 1 1 calc R U
H8B H -0.458329 0.898985 0.240997 0.070 Uiso 1 1 calc R U
C9 C -0.2817(7) 1.0150(3) 0.3175(3) 0.0656(9) Uani 1 1 d . .
H9A H -0.135806 1.065766 0.303303 0.079 Uiso 1 1 calc R U
H9B H -0.439121 1.073780 0.321471 0.079 Uiso 1 1 calc R U
H3 H 0.911(4) 0.630(3) -0.019(2) 0.045(8) Uiso 1 1 d D .
H4A H 0.320(7) 0.508(4) 0.420(3) 0.066(10) Uiso 1 1 d . .
H5A H -0.423(7) 0.892(3) 0.441(3) 0.069(10) Uiso 1 1 d . .
H5B H -0.167(8) 0.954(4) 0.460(3) 0.088(12) Uiso 1 1 d . .
H4B H 0.459(7) 0.370(3) 0.439(3) 0.058(10) Uiso 1 1 d . .

loop_
_atom_site_aniso_label
_atom_site_aniso_U_11
_atom_site_aniso_U_22
_atom_site_aniso_U_33
_atom_site_aniso_U_23
_atom_site_aniso_U_13
_atom_site_aniso_U_12
S1 0.0389(3) 0.0404(4) 0.0451(4) -0.0089(3) 0.0072(3) 0.0077(3)
S2 0.0330(3) 0.0405(4) 0.0449(4) -0.0096(3) -0.0019(2) -0.0057(2)
O1 0.0640(13) 0.0440(12) 0.0857(16) -0.0163(11) 0.0120(12) -0.0157(10)
O2 0.0319(9) 0.0687(13) 0.0529(11) -0.0122(10) -0.0065(8) 0.0002(9)
O3 0.0556(12) 0.0452(11) 0.0710(14) -0.0074(10) 0.0161(10) 0.0127(9)
N1 0.0350(10) 0.0417(11) 0.0386(11) -0.0121(9) 0.0003(8) 0.0058(9)
N2 0.0389(11) 0.0382(11) 0.0428(11) -0.0119(9) -0.0030(9) 0.0012(9)
N3 0.0354(11) 0.0443(12) 0.0387(11) -0.0075(9) 0.0029(9) 0.0058(9)
N4 0.0486(14) 0.0494(14) 0.0389(12) -0.0024(10) -0.0123(10) -0.0030(12)
C1 0.0297(11) 0.0434(13) 0.0342(12) -0.0123(10) -0.0047(9) 0.0054(10)
C2 0.0334(12) 0.0383(12) 0.0382(12) -0.0109(10) -0.0053(9) -0.0002(9)
C3 0.0454(14) 0.0436(14) 0.0437(14) -0.0071(11) -0.0022(11) 0.0034(11)
C4 0.0620(19) 0.0511(18) 0.072(2) 0.0028(15) 0.0121(16) 0.0021(15)
O4 0.0261(9) 0.0715(14) 0.0834(15) -0.0436(12) 0.0006(9) -0.0066(9)
O5 0.0422(11) 0.0446(11) 0.0952(17) -0.0131(11) -0.0199(11) 0.0049(9)
N5 0.0274(10) 0.0584(14) 0.0582(14) -0.0250(12) -0.0016(10) -0.0041(10)
C5 0.0243(11) 0.0446(14) 0.0434(13) -0.0046(11) -0.0006(9) -0.0059(10)
C6 0.0260(11) 0.0423(13) 0.0514(15) -0.0027(11) -0.0026(10) -0.0032(10)
C7 0.0461(15) 0.070(2) 0.0572(17) -0.0282(15) -0.0072(13) 0.0056(14)
C8 0.0457(16) 0.071(2) 0.0547(17) 0.0019(15) -0.0077(13) -0.0030(14)
C9 0.0617(19) 0.0435(16) 0.088(2) -0.0070(16) -0.0044(17) 0.0026(14)

loop_
_atom_type_symbol
_atom_type_description
_atom_type_scat_dispersion_real
_atom_type_scat_dispersion_imag
_atom_type_scat_source
C C 0.0033 0.0016 'International Tables Vol C Tables 4.2.6.8 and 6.1.1.4'
H H 0.0000 0.0000 'International Tables Vol C Tables 4.2.6.8 and 6.1.1.4'
N N 0.0061 0.0033 'International Tables Vol C Tables 4.2.6.8 and 6.1.1.4'
O O 0.0106 0.0060 'International Tables Vol C Tables 4.2.6.8 and 6.1.1.4'
S S 0.1246 0.1234 'International Tables Vol C Tables 4.2.6.8 and 6.1.1.4'

loop_
_geom_angle_atom_site_label_1
_geom_angle_atom_site_label_2
_geom_angle_atom_site_label_3
_geom_angle
C1 S1 C2 85.61(12)
O1 S2 O2 121.31(13)
O1 S2 N4 108.86(15)
O2 S2 N4 106.93(14)
O1 S2 C2 107.81(13)
O2 S2 C2 104.58(12)
N4 S2 C2 106.42(12)
C1 N1 N2 112.13(19)
C2 N2 N1 111.0(2)
C1 N3 C3 122.9(2)
C1 N3 H3 120(2)
C3 N3 H3 117(2)
S2 N4 H4A 114(2)
S2 N4 H4B 112(2)
H4A N4 H4B 124(3)
N1 C1 N3 121.8(2)
N1 C1 S1 115.04(19)
N3 C1 S1 123.13(18)
N2 C2 S1 116.16(19)
N2 C2 S2 125.1(2)
S1 C2 S2 118.55(14)
O3 C3 N3 120.6(3)
O3 C3 C4 124.5(3)
N3 C3 C4 114.9(2)
C3 C4 H4C 109.5
C3 C4 H4D 109.5
H4C C4 H4D 109.5
C3 C4 H4E 109.5
H4C C4 H4E 109.5
H4D C4 H4E 109.5
C6 N5 C9 107.4(2)
C6 N5 H5A 107(2)
C9 N5 H5A 111(2)
C6 N5 H5B 108(2)
C9 N5 H5B 110(2)
H5A N5 H5B 113(3)
O5 C5 O4 125.4(2)
O5 C5 C6 116.1(2)
O4 C5 C6 118.4(2)
N5 C6 C5 110.2(2)
N5 C6 C7 104.6(2)
C5 C6 C7 113.3(2)
N5 C6 H6 109.6
C5 C6 H6 109.6
C7 C6 H6 109.6
C8 C7 C6 104.7(2)
C8 C7 H7A 110.8
C6 C7 H7A 110.8
C8 C7 H7B 110.8
C6 C7 H7B 110.8
H7A C7 H7B 108.9
C9 C8 C7 103.2(2)
C9 C8 H8A 111.1
C7 C8 H8A 111.1
C9 C8 H8B 111.1
C7 C8 H8B 111.1
H8A C8 H8B 109.1
N5 C9 C8 102.8(2)
N5 C9 H9A 111.2
C8 C9 H9A 111.2
N5 C9 H9B 111.2
C8 C9 H9B 111.2
H9A C9 H9B 109.1

loop_
_geom_bond_atom_site_label_1
_geom_bond_atom_site_label_2
_geom_bond_distance
S1 C1 1.718(2)
S1 C2 1.726(3)
S2 O1 1.419(2)
S2 O2 1.4235(19)
S2 N4 1.585(2)
S2 C2 1.778(3)
O3 C3 1.218(3)
N1 C1 1.309(3)
N1 N2 1.384(3)
N2 C2 1.292(3)
N3 C1 1.365(3)
N3 C3 1.373(3)
N3 H3 0.837(17)
N4 H4A 0.89(4)
N4 H4B 0.85(4)
C3 C4 1.488(4)
C4 H4C 0.9600
C4 H4D 0.9600
C4 H4E 0.9600
O4 C5 1.241(3)
O5 C5 1.230(3)
N5 C6 1.479(3)
N5 C9 1.480(4)
N5 H5A 0.99(4)
N5 H5B 0.94(4)
C5 C6 1.526(3)
C6 C7 1.546(4)
C6 H6 0.9800
C7 C8 1.500(4)
C7 H7A 0.9700
C7 H7B 0.9700
C8 C9 1.486(5)
C8 H8A 0.9700
C8 H8B 0.9700
C9 H9A 0.9700
C9 H9B 0.9700

loop_
_geom_hbond_atom_site_label_D
_geom_hbond_atom_site_label_H
_geom_hbond_atom_site_label_A
_geom_hbond_distance_DH
_geom_hbond_distance_HA
_geom_hbond_distance_DA
_geom_hbond_angle_DHA
_geom_hbond_site_symmetry_A
N3 H3 N1_$1 0.837(17) 2.102(18) 2.937(3) 176(3) 2_765
N4 H4A O5 0.89(4) 1.93(4) 2.812(3) 177(3) .
N4 H4B O5_$2 0.85(4) 2.25(3) 2.948(3) 139(3) 2_666
N5 H5A O4_$3 0.99(4) 1.79(4) 2.737(3) 160(3) 1_455
N5 H5B O4_$4 0.94(4) 2.07(4) 2.826(3) 137(3) 2_576
C9 H9B O1_$5 0.97 2.39 3.351(4) 169.4 1_465

loop_
_geom_torsion_atom_site_label_1
_geom_torsion_atom_site_label_2
_geom_torsion_atom_site_label_3
_geom_torsion_atom_site_label_4
_geom_torsion
C1 N1 N2 C2 0.6(3)
N2 N1 C1 N3 178.3(2)
N2 N1 C1 S1 -1.6(3)
C3 N3 C1 N1 174.9(2)
C3 N3 C1 S1 -5.2(3)
C2 S1 C1 N1 1.62(19)
C2 S1 C1 N3 -178.3(2)
N1 N2 C2 S1 0.7(3)
N1 N2 C2 S2 -174.76(16)
C1 S1 C2 N2 -1.3(2)
C1 S1 C2 S2 174.46(15)
O1 S2 C2 N2 -20.7(3)
O2 S2 C2 N2 -151.0(2)
N4 S2 C2 N2 96.0(2)
O1 S2 C2 S1 164.00(15)
O2 S2 C2 S1 33.64(17)
N4 S2 C2 S1 -79.34(18)
C1 N3 C3 O3 -1.2(4)
C1 N3 C3 C4 178.7(3)
C9 N5 C6 C5 107.8(3)
C9 N5 C6 C7 -14.3(3)
O5 C5 C6 N5 171.7(2)
O4 C5 C6 N5 -11.6(3)
O5 C5 C6 C7 -71.6(3)
O4 C5 C6 C7 105.1(3)
N5 C6 C7 C8 -11.8(3)
C5 C6 C7 C8 -131.7(3)
C6 C7 C8 C9 33.1(3)
C6 N5 C9 C8 35.1(3)
C7 C8 C9 N5 -41.8(3)
